data_1573804
loop_
_publ_author_name
'Martinez-Fernandez, Lara'
'Wu, Peicong'
'Bao, Lin-Tao'
'Wang, Xueli'
'Zhang, Rui-Hua'
'Wang, Wei'
'Yang, Hai-Bo'
'Chen, Jinquan'
'Improta, Roberto'

_publ_section_title
;
 On the nature of the triplet electronic states of naphthalene dimers.
;
_journal_name_full 'Chemical Science'
_journal_paper_doi 10.1039/D4SC07982E
_journal_year 2025
_chemical_formula_moiety 'C24 H20'
_chemical_formula_sum 'C24 H20'
_chemical_formula_weight 308.40
_space_group_crystal_system tetragonal
_space_group_IT_number 96
_space_group_name_Hall 'P 4nw 2abw'
_space_group_name_H-M_alt 'P 43 21 2'
_atom_sites_solution_hydrogens geom
_audit_creation_date 2023-01-11
_audit_creation_method
; 
Olex2 1.3 
(compiled 2020.11.12 svn.r5f609507 for OlexSys, GUI svn.r6408) 
;
_audit_update_record
;
2024-11-25 deposited with the CCDC.	2025-01-28 downloaded from the CCDC.
;
_cell_angle_alpha 90
_cell_angle_beta 90
_cell_angle_gamma 90
_cell_formula_units_Z 4
_cell_length_a 8.9248(3)
_cell_length_b 8.9248(3)
_cell_length_c 20.831(2)
_cell_measurement_reflns_used 3447
_cell_measurement_temperature 293(1)
_cell_measurement_theta_max 63.4140
_cell_measurement_theta_min 4.9660
_cell_volume 1659.23(18)
_computing_cell_refinement 'CrysAlisPro 1.171.41.93a (Rigaku OD, 2020)'
_computing_data_collection 'CrysAlisPro 1.171.41.93a (Rigaku OD, 2020)'
_computing_data_reduction 'CrysAlisPro 1.171.41.93a (Rigaku OD, 2020)'
_computing_molecular_graphics 'Olex2 1.3 (Dolomanov et al., 2009)'
_computing_publication_material 'Olex2 1.3 (Dolomanov et al., 2009)'
_computing_structure_refinement 'SHELXL-2019/2 (Sheldrick, 2019)'
_computing_structure_solution 'SHELXS-97 (Sheldrick 2008)'
_diffrn_ambient_environment air
_diffrn_ambient_temperature 293(1)
_diffrn_detector 'Hybrid Pixel Array Detector'
_diffrn_detector_area_resol_mean 5.8140
_diffrn_measured_fraction_theta_full 1.000
_diffrn_measured_fraction_theta_max 0.977
_diffrn_measurement_details
; 
List of Runs (angles in degrees, time in seconds): 
  
  # Type    Start    End  Width  t~exp~   \w     \q     \k     \f   Frames 
#-------------------------------------------------------------------------- 
  1  \w    -89.00 -38.00   1.00    2.00    --    0.00 -37.00 -60.00   51 
  2  \w     50.00  81.00   1.00    2.00    --    0.00  77.00 -60.00   31 
  3  \w    -22.00  11.00   1.00    2.00    --    0.00 -37.00 150.00   33 
  4  \w    -33.00  18.00   1.00    2.00    --    0.00 -37.00 -60.00   51 
  5  \w    -24.00  24.00   1.00    2.00    --    0.00 -19.00  60.00   48 
  6  \w    -29.00  36.00   1.00    2.00    --    0.00  77.00 -60.00   65 
  7  \w    -88.00 -32.00   1.00    2.00    --    0.00 -19.00  60.00   56 
  8  \w    -73.00 -47.00   1.00    2.00    --    0.00 -19.00   0.00   26 
  9  \w     82.00 170.00   1.00    2.00    --   95.80  15.00 -30.00   88 
 10  \w     46.00 127.00   1.00    2.00    --   95.80 -82.00 150.00   81 
 11  \w     75.00 184.00   1.00    2.00    --   95.80  45.00  30.00  109 
 12  \w     77.00 182.00   1.00    2.00    --   95.80  45.00   0.00  105 
 13  \w     79.00 105.00   1.00    2.00    --   95.80 -82.00  90.00   26 
 14  \w     30.00  93.00   1.00    2.00    --   95.80 -61.00 -90.00   63 
 15  \w     73.00  99.00   1.00    2.00    --   95.80 -82.00 -60.00   26 
 16  \w     87.00 128.00   1.00    2.00    --   95.80 -82.00-150.00   41 
 17  \w    115.00 172.00   1.00    2.00    --   95.80  45.00  60.00   57 
 18  \w     18.00 116.00   1.00    2.00    --   95.80 -61.00 150.00   98 
 19  \w     35.00 127.00   1.00    2.00    --   95.80 -82.00  30.00   92 
 20  \w     46.00 119.00   1.00    2.00    --   95.80 -82.00 -90.00   73 
 21  \w     10.00 108.00   1.00    2.00    --   95.80 -82.00 -30.00   98 
 22  \w     36.00 116.00   1.00    2.00    --   95.80 -61.00  30.00   80 
 23  \w     12.00 118.00   1.00    2.00    --   95.80 -15.00  60.00  106 
;
_diffrn_measurement_device 'four-circle diffractometer'
_diffrn_measurement_device_type 'XtaLAB AFC12 (RINC): Kappa dual home/near'
_diffrn_measurement_method '\w scans'
_diffrn_orient_matrix_type 'CrysAlisPro convention (1999,Acta A55,543-557)'
_diffrn_orient_matrix_UB_11 0.1461821000
_diffrn_orient_matrix_UB_12 -0.0634993000
_diffrn_orient_matrix_UB_13 -0.0284189000
_diffrn_orient_matrix_UB_21 0.0523527000
_diffrn_orient_matrix_UB_22 -0.0444671000
_diffrn_orient_matrix_UB_23 0.0678001000
_diffrn_orient_matrix_UB_31 -0.0753588000
_diffrn_orient_matrix_UB_32 -0.1543135000
_diffrn_orient_matrix_UB_33 -0.0078696000
_diffrn_radiation_monochromator mirror
_diffrn_radiation_probe x-ray
_diffrn_radiation_type 'Cu K\a'
_diffrn_radiation_wavelength 1.54178
_diffrn_reflns_av_R_equivalents 0.0837
_diffrn_reflns_av_unetI/netI 0.0413
_diffrn_reflns_Laue_measured_fraction_full 1.000
_diffrn_reflns_Laue_measured_fraction_max 0.977
_diffrn_reflns_limit_h_max 8
_diffrn_reflns_limit_h_min -10
_diffrn_reflns_limit_k_max 9
_diffrn_reflns_limit_k_min -11
_diffrn_reflns_limit_l_max 26
_diffrn_reflns_limit_l_min -25
_diffrn_reflns_number 18939
_diffrn_reflns_point_group_measured_fraction_full 1.000
_diffrn_reflns_point_group_measured_fraction_max 0.970
_diffrn_reflns_theta_full 67.679
_diffrn_reflns_theta_max 76.223
_diffrn_reflns_theta_min 5.392
_diffrn_source 'micro-focus sealed X-ray tube'
_diffrn_source_type 'Rigaku (Cu) X-ray Source'
_diffrn_standards_number 0
_exptl_absorpt_coefficient_mu 0.523
_exptl_absorpt_correction_T_max 1.00000
_exptl_absorpt_correction_T_min 0.60837
_exptl_absorpt_correction_type multi-scan
_exptl_absorpt_process_details
; 
CrysAlisPro 1.171.41.93a (Rigaku Oxford Diffraction, 2020) 
Empirical absorption correction using spherical harmonics, 
implemented in SCALE3 ABSPACK scaling algorithm. 
;
_exptl_crystal_density_diffrn 1.235
_exptl_crystal_description block
_exptl_crystal_F_000 656
_exptl_crystal_size_max 0.2
_exptl_crystal_size_mid 0.1
_exptl_crystal_size_min 0.1
_refine_diff_density_max 0.076
_refine_diff_density_min -0.095
_refine_diff_density_rms 0.024
_refine_ls_abs_structure_details
; 
 Flack x determined using 363 quotients [(I+)-(I-)]/[(I+)+(I-)] 
 (Parsons, Flack and Wagner, Acta Cryst. B69 (2013) 249-259). 
;
_refine_ls_abs_structure_Flack -1.0(10)
_refine_ls_extinction_method none
_refine_ls_goodness_of_fit_ref 1.076
_refine_ls_hydrogen_treatment constr
_refine_ls_matrix_type full
_refine_ls_number_parameters 218
_refine_ls_number_reflns 1695
_refine_ls_number_restraints 330
_refine_ls_restrained_S_all 1.456
_refine_ls_R_factor_all 0.0739
_refine_ls_R_factor_gt 0.0547
_refine_ls_shift/su_max 0.000
_refine_ls_shift/su_mean 0.000
_refine_ls_structure_factor_coef Fsqd
_refine_ls_weighting_details 'w=1/[\s^2^(Fo^2^)+(0.0950P)^2^+0.0740P] where P=(Fo^2^+2Fc^2^)/3'
_refine_ls_weighting_scheme calc
_refine_ls_wR_factor_gt 0.1646
_refine_ls_wR_factor_ref 0.1878
_reflns_Friedel_coverage 0.601
_reflns_Friedel_fraction_full 1.000
_reflns_Friedel_fraction_max 0.958
_reflns_number_gt 1214
_reflns_number_total 1695
_reflns_threshold_expression 'I > 2\s(I)'
_cod_data_source_file d4sc07982e2.cif
_cod_data_source_block exp_2938
_cod_original_cell_volume 1659.26(19)
_cod_database_code 1573804
_shelx_shelxl_version_number 2019/2
_shelx_space_group_comment
; 
The symmetry employed for this shelxl refinement is uniquely defined 
by the following loop, which should always be used as a source of 
symmetry information in preference to the above space-group names. 
They are only intended as comments. 
;
_shelx_estimated_absorpt_t_max 0.950
_shelx_estimated_absorpt_t_min 0.903
_reflns_odcompleteness_completeness 99.79
_reflns_odcompleteness_iscentric 1
_reflns_odcompleteness_theta 66.97
_olex2_refinement_description
; 
1. Fixed Uiso 
 At 1.2 times of: 
  All C(H) groups, All C(H,H) groups 
2. Restrained distances 
 C2-C11 = C11-C12 = C12-C13 = C22-C23 = C23-C24 = C24-C8 
 1.54 with sigma of 0.01 
 C1-C2 \\sim C2-C3 \\sim C3-C4 \\sim C4-C5 \\sim C5-C6 \\sim C6-C1 \\sim C5-C7 
\\sim C7-C8 \\sim C8-C9 \\sim C9- 
 C10 \\sim C10-C4 
 with sigma of 0.01 
 C1-C3 \\sim C2-C4 \\sim C3-C5 \\sim C4-C6 \\sim C5-C1 \\sim C6-C2 \\sim C5-C8 
\\sim C7-C9 \\sim C8-C10 \\sim C9- 
 C4 \\sim C10-C5 
 with sigma of 0.01 
 C11-C1 \\sim C11-C3 
 with sigma of 0.01 
 C13-C14 \\sim C14-C15 \\sim C15-C16 \\sim C16-C17 \\sim C17-C18 \\sim C18-C19 
\\sim C19-C20 \\sim C20-C21 
 \\sim C21-C22 \\sim C22-C17 
 with sigma of 0.01 
3. Uiso/Uaniso restraints and constraints 
All non-hydrogen atoms have similar U: within 2A with sigma of 0.01 and sigma 
for terminal atoms of 0.02 within 2A 
4. Others 
 Fixed Sof: C1(0.5) H1(0.5) C2(0.5) C3(0.5) H3(0.5) C4(0.5) C5(0.5) C6(0.5) 
 H6(0.5) C7(0.5) H7(0.5) C8(0.5) C9(0.5) H9(0.5) C10(0.5) H10(0.5) C11(0.5) 
 H11A(0.5) H11B(0.5) C12(0.5) H12A(0.5) H12B(0.5) C13(0.5) C14(0.5) H14(0.5) 
 C15(0.5) H15(0.5) C16(0.5) H16(0.5) C17(0.5) C18(0.5) C19(0.5) H19(0.5) 
 C20(0.5) H20(0.5) C21(0.5) H21(0.5) C22(0.5) C23(0.5) H23A(0.5) H23B(0.5) 
 C24(0.5) H24A(0.5) H24B(0.5) 
5.a Secondary CH2 refined with riding coordinates: 
 C11(H11A,H11B), C12(H12A,H12B), C23(H23A,H23B), C24(H24A,H24B) 
5.b Aromatic/amide H refined with riding coordinates: 
 C1(H1), C3(H3), C6(H6), C7(H7), C9(H9), C10(H10), C14(H14), C15(H15), 
 C16(H16), C19(H19), C20(H20), C21(H21) 
;
_olex2_submission_special_instructions 'No special instructions were received'
_oxdiff_exptl_absorpt_empirical_details
; 
Empirical correction (ABSPACK) includes: 
- Absorption correction using spherical harmonics 
- Frame scaling 
;
_oxdiff_exptl_absorpt_empirical_full_max 2.374
_oxdiff_exptl_absorpt_empirical_full_min 0.364

loop_
_space_group_symop_operation_xyz
'x, y, z'
'-x, -y, z+1/2'
'-y+1/2, x+1/2, z+3/4'
'y+1/2, -x+1/2, z+1/4'
'-x+1/2, y+1/2, -z+3/4'
'x+1/2, -y+1/2, -z+1/4'
'y, x, -z'
'-y, -x, -z+1/2'

loop_
_atom_site_label
_atom_site_type_symbol
_atom_site_fract_x
_atom_site_fract_y
_atom_site_fract_z
_atom_site_U_iso_or_equiv
_atom_site_adp_type
_atom_site_occupancy
_atom_site_site_symmetry_order
_atom_site_calc_flag
_atom_site_refinement_flags_posn
_atom_site_refinement_flags_adp
_atom_site_refinement_flags_occupancy
_atom_site_disorder_assembly
_atom_site_disorder_group
C1 C 0.8441(14) 0.4927(14) 0.5661(4) 0.125(3) Uani 0.5 1 d D U P A -1
H1 H 0.914989 0.530256 0.594573 0.150 Uiso 0.5 1 calc R . P A -1
C2 C 0.7295(11) 0.4003(11) 0.5881(4) 0.125(3) Uani 0.5 1 d D U P A -1
C3 C 0.6458(8) 0.3188(7) 0.5448(3) 0.1102(19) Uani 0.5 1 d D U P A -1
H3 H 0.586618 0.239786 0.559026 0.132 Uiso 0.5 1 calc R . P A -1
C4 C 0.6497(7) 0.3547(7) 0.4795(3) 0.0908(19) Uani 0.5 1 d D U P A -1
C5 C 0.7448(7) 0.4699(7) 0.4592(3) 0.094(2) Uani 0.5 1 d D U P A -1
C6 C 0.8516(7) 0.5281(9) 0.5017(4) 0.117(2) Uani 0.5 1 d D U P A -1
H6 H 0.927364 0.590327 0.486591 0.140 Uiso 0.5 1 calc R . P A -1
C7 C 0.7100(8) 0.5459(7) 0.4026(3) 0.1080(19) Uani 0.5 1 d D U P A -1
H7 H 0.772687 0.622152 0.388262 0.130 Uiso 0.5 1 calc R . P A -1
C8 C 0.5849(11) 0.5097(10) 0.3677(4) 0.123(3) Uani 0.5 1 d D U P A -1
C9 C 0.5081(12) 0.3787(11) 0.3807(4) 0.111(3) Uani 0.5 1 d D U P A -1
H9 H 0.435518 0.343725 0.352397 0.133 Uiso 0.5 1 calc R . P A -1
C10 C 0.5403(8) 0.2998(8) 0.4364(4) 0.111(2) Uani 0.5 1 d D U P A -1
H10 H 0.490075 0.210899 0.445385 0.134 Uiso 0.5 1 calc R . P A -1
C11 C 0.6715(13) 0.4236(12) 0.6557(4) 0.155(4) Uani 0.5 1 d D U P A -1
H11A H 0.755179 0.428094 0.685299 0.186 Uiso 0.5 1 calc R . P A -1
H11B H 0.608713 0.339528 0.667834 0.186 Uiso 0.5 1 calc R . P A -1
C12 C 0.5799(13) 0.5703(12) 0.6601(5) 0.139(3) Uani 0.5 1 d D U P A -1
H12A H 0.646454 0.655952 0.657338 0.167 Uiso 0.5 1 calc R . P A -1
H12B H 0.527690 0.574646 0.700885 0.167 Uiso 0.5 1 calc R . P A -1
C13 C 0.4644(10) 0.5745(8) 0.6037(4) 0.096(2) Uani 0.5 1 d D U P A -1
C14 C 0.3439(12) 0.4793(10) 0.5963(5) 0.105(3) Uani 0.5 1 d D U P A -1
H14 H 0.323517 0.412830 0.629592 0.126 Uiso 0.5 1 calc R . P A -1
C15 C 0.2527(9) 0.4751(9) 0.5442(5) 0.124(3) Uani 0.5 1 d D U P A -1
H15 H 0.167751 0.414790 0.544378 0.149 Uiso 0.5 1 calc R . P A -1
C16 C 0.2853(6) 0.5579(7) 0.4925(4) 0.109(2) Uani 0.5 1 d D U P A -1
H16 H 0.228624 0.546959 0.455287 0.131 Uiso 0.5 1 calc R . P A -1
C17 C 0.4030(6) 0.6601(6) 0.4936(3) 0.0786(15) Uani 0.5 1 d D U P A -1
C18 C 0.4899(6) 0.6764(6) 0.5495(3) 0.0757(15) Uani 0.5 1 d D U P A -1
C19 C 0.5978(7) 0.7901(6) 0.5525(3) 0.0985(17) Uani 0.5 1 d D U P A -1
H19 H 0.654395 0.802561 0.589546 0.118 Uiso 0.5 1 calc R . P A -1
C20 C 0.6201(9) 0.8823(7) 0.5014(4) 0.111(2) Uani 0.5 1 d D U P A -1
H20 H 0.685484 0.963114 0.504674 0.133 Uiso 0.5 1 calc R . P A -1
C21 C 0.5464(13) 0.8556(11) 0.4458(5) 0.110(3) Uani 0.5 1 d D U P A -1
H21 H 0.569925 0.914515 0.410369 0.132 Uiso 0.5 1 calc R . P A -1
C22 C 0.4386(11) 0.7463(10) 0.4385(4) 0.106(2) Uani 0.5 1 d D U P A -1
C23 C 0.3791(13) 0.7065(12) 0.3722(5) 0.140(3) Uani 0.5 1 d D U P A -1
H23A H 0.344216 0.796652 0.350895 0.168 Uiso 0.5 1 calc R . P A -1
H23B H 0.294635 0.638826 0.376493 0.168 Uiso 0.5 1 calc R . P A -1
C24 C 0.5034(15) 0.6304(12) 0.3303(4) 0.150(3) Uani 0.5 1 d D U P A -1
H24A H 0.458008 0.586596 0.292390 0.180 Uiso 0.5 1 calc R . P A -1
H24B H 0.574744 0.705679 0.316319 0.180 Uiso 0.5 1 calc R . P A -1

loop_
_atom_site_aniso_label
_atom_site_aniso_U_11
_atom_site_aniso_U_22
_atom_site_aniso_U_33
_atom_site_aniso_U_23
_atom_site_aniso_U_13
_atom_site_aniso_U_12
C1 0.102(7) 0.139(7) 0.133(7) -0.036(6) -0.021(6) 0.038(6)
C2 0.129(6) 0.139(6) 0.107(6) -0.006(6) -0.001(6) 0.065(5)
C3 0.093(4) 0.086(4) 0.152(6) 0.004(4) 0.013(4) 0.028(4)
C4 0.077(3) 0.078(4) 0.117(4) -0.017(3) 0.011(3) 0.008(3)
C5 0.073(3) 0.092(4) 0.116(4) -0.036(3) 0.026(4) 0.008(4)
C6 0.065(3) 0.135(6) 0.150(6) -0.051(5) 0.012(4) 0.010(4)
C7 0.118(5) 0.101(4) 0.105(4) -0.020(4) 0.038(4) 0.008(4)
C8 0.150(6) 0.111(6) 0.108(7) -0.032(5) 0.022(6) 0.033(5)
C9 0.122(7) 0.088(5) 0.123(6) -0.033(4) 0.006(5) 0.019(5)
C10 0.104(5) 0.071(4) 0.160(6) -0.029(4) 0.016(5) 0.014(4)
C11 0.186(8) 0.172(7) 0.108(7) 0.004(5) 0.006(6) 0.097(6)
C12 0.165(8) 0.145(6) 0.106(6) 0.009(5) 0.036(5) 0.081(6)
C13 0.106(5) 0.086(4) 0.096(5) -0.012(3) 0.039(4) 0.016(4)
C14 0.118(6) 0.066(3) 0.131(7) 0.007(5) 0.069(5) 0.006(4)
C15 0.083(4) 0.080(4) 0.209(8) -0.021(5) 0.039(5) -0.002(3)
C16 0.067(3) 0.077(3) 0.183(6) -0.030(4) -0.002(4) 0.009(3)
C17 0.073(3) 0.054(3) 0.109(4) -0.013(3) -0.001(3) 0.010(2)
C18 0.067(3) 0.064(3) 0.095(3) -0.019(3) 0.025(3) -0.001(3)
C19 0.089(4) 0.084(3) 0.123(4) -0.029(3) 0.033(3) -0.013(3)
C20 0.110(5) 0.070(3) 0.153(5) -0.023(3) 0.059(4) -0.022(3)
C21 0.146(8) 0.060(3) 0.124(6) 0.003(4) 0.038(5) 0.005(4)
C22 0.138(6) 0.075(4) 0.106(5) -0.001(4) 0.002(4) 0.033(4)
C23 0.170(7) 0.135(6) 0.115(7) -0.011(6) -0.010(6) 0.076(5)
C24 0.196(9) 0.158(7) 0.096(5) -0.031(5) -0.002(6) 0.072(7)

loop_
_atom_type_symbol
_atom_type_description
_atom_type_scat_dispersion_real
_atom_type_scat_dispersion_imag
_atom_type_scat_source
C C 0.0181 0.0091 'International Tables Vol C Tables 4.2.6.8 and 6.1.1.4'
H H 0.0000 0.0000 'International Tables Vol C Tables 4.2.6.8 and 6.1.1.4'

loop_
_geom_angle_atom_site_label_1
_geom_angle_atom_site_label_2
_geom_angle_atom_site_label_3
_geom_angle
_geom_angle_site_symmetry_1
_geom_angle_site_symmetry_3
_geom_angle_publ_flag
C6 C1 C2 119.4(6) . . ?
C1 C2 C11 118.4(7) . . ?
C3 C2 C1 119.7(6) . . ?
C3 C2 C11 119.7(7) . . ?
C2 C3 C4 120.2(6) . . ?
C3 C4 C5 118.6(5) . . ?
C3 C4 C10 121.4(6) . . ?
C5 C4 C10 118.8(5) . . ?
C4 C5 C6 119.6(5) . . ?
C7 C5 C4 118.6(5) . . ?
C7 C5 C6 120.4(6) . . ?
C1 C6 C5 119.8(6) . . ?
C8 C7 C5 121.0(6) . . ?
C7 C8 C9 119.9(6) . . ?
C7 C8 C24 119.7(8) . . ?
C9 C8 C24 117.7(8) . . ?
C8 C9 C10 119.4(6) . . ?
C9 C10 C4 119.9(5) . . ?
C2 C11 C12 110.6(8) . . ?
C11 C12 C13 108.9(9) . . ?
C14 C13 C12 125.7(9) . . ?
C14 C13 C18 114.6(6) . . ?
C18 C13 C12 119.4(8) . . ?
C15 C14 C13 125.0(8) . . ?
C16 C15 C14 119.9(8) . . ?
C15 C16 C17 120.8(8) . . ?
C16 C17 C18 119.9(6) . . ?
C16 C17 C22 120.7(7) . . ?
C18 C17 C22 119.4(6) . . ?
C17 C18 C13 119.1(6) . . ?
C19 C18 C13 121.4(6) . . ?
C19 C18 C17 119.4(6) . . ?
C20 C19 C18 120.3(7) . . ?
C21 C20 C19 119.4(7) . . ?
C20 C21 C22 124.0(9) . . ?
C17 C22 C23 122.0(8) . . ?
C21 C22 C17 116.8(7) . . ?
C21 C22 C23 120.6(9) . . ?
C22 C23 C24 111.0(9) . . ?
C8 C24 C23 111.2(9) . . ?

loop_
_geom_bond_atom_site_label_1
_geom_bond_atom_site_label_2
_geom_bond_distance
_geom_bond_site_symmetry_2
_geom_bond_publ_flag
C1 C2 1.391(8) . ?
C1 C6 1.379(8) . ?
C2 C3 1.378(8) . ?
C2 C11 1.515(10) . ?
C3 C4 1.397(7) . ?
C4 C5 1.399(7) . ?
C4 C10 1.414(7) . ?
C5 C6 1.401(7) . ?
C5 C7 1.396(7) . ?
C7 C8 1.371(8) . ?
C8 C9 1.382(8) . ?
C8 C24 1.515(10) . ?
C9 C10 1.388(8) . ?
C11 C12 1.546(10) . ?
C12 C13 1.563(10) . ?
C13 C14 1.379(8) . ?
C13 C18 1.468(11) . ?
C14 C15 1.358(8) . ?
C15 C16 1.338(8) . ?
C16 C17 1.391(7) . ?
C17 C18 1.406(7) . ?
C17 C22 1.419(8) . ?
C18 C19 1.400(7) . ?
C19 C20 1.360(7) . ?
C20 C21 1.354(8) . ?
C21 C22 1.378(8) . ?
C22 C23 1.522(9) . ?
C23 C24 1.566(10) . ?
